data_4126486
loop_
_publ_author_name
'Sung, Siyoung'
'Kumar, Davinder'
'Gil-Sepulcre, Marcos'
'Nippe, Michael'

_publ_section_title
;
 Electrocatalytic CO2 Reduction by Imidazolium-Functionalized Molecular
 Catalysts.
;
_journal_name_full 'Journal of the American Chemical Society'
_journal_paper_doi 10.1021/jacs.7b07709
_journal_year 2017
_chemical_formula_moiety 'C19 H17 Cl N4 O3 Re, F6 P'
_chemical_formula_sum 'C19 H17 Cl F6 N4 O3 P Re'
_chemical_formula_weight 715.98
_space_group_crystal_system monoclinic
_space_group_IT_number 14
_space_group_name_Hall '-P 2ybc'
_space_group_name_H-M_alt 'P 1 21/c 1'
_symmetry_space_group_name_Hall '-P 2ybc'
_symmetry_space_group_name_H-M 'P 1 21/c 1'
_atom_sites_solution_hydrogens geom
_atom_sites_solution_primary direct
_audit_creation_date 2016-05-29
_audit_creation_method
;
Olex2 1.2
(compiled 2016.02.19 svn.r3266 for OlexSys, GUI svn.r5155)
;
_cell_angle_alpha 90
_cell_angle_beta 93.269(3)
_cell_angle_gamma 90
_cell_formula_units_Z 4
_cell_length_a 12.275(4)
_cell_length_b 7.969(2)
_cell_length_c 23.509(7)
_cell_measurement_reflns_used 76975
_cell_measurement_temperature 110(2)
_cell_measurement_theta_max 29.6150
_cell_measurement_theta_min 3.6496
_cell_volume 2295.9(12)
_computing_molecular_graphics 'Olex2 (Dolomanov et al., 2009)'
_computing_publication_material 'Olex2 (Dolomanov et al., 2009)'
_computing_structure_refinement 'XL (Sheldrick, 2008)'
_computing_structure_solution 'XS (Sheldrick, 2008)'
_diffrn_ambient_temperature 110(2)
_diffrn_measured_fraction_theta_full 0.997
_diffrn_measured_fraction_theta_max 0.996
_diffrn_measurement_device_type 'Bruker APEX-II CCD'
_diffrn_measurement_method '\f and \w scans'
_diffrn_radiation_type MoK\a
_diffrn_radiation_wavelength 0.71073
_diffrn_reflns_av_R_equivalents 0.0684
_diffrn_reflns_av_unetI/netI 0.0310
_diffrn_reflns_Laue_measured_fraction_full 0.997
_diffrn_reflns_Laue_measured_fraction_max 0.996
_diffrn_reflns_limit_h_max 17
_diffrn_reflns_limit_h_min -17
_diffrn_reflns_limit_k_max 11
_diffrn_reflns_limit_k_min -11
_diffrn_reflns_limit_l_max 32
_diffrn_reflns_limit_l_min -32
_diffrn_reflns_number 72193
_diffrn_reflns_point_group_measured_fraction_full 0.997
_diffrn_reflns_point_group_measured_fraction_max 0.996
_diffrn_reflns_theta_full 26.000
_diffrn_reflns_theta_max 29.641
_diffrn_reflns_theta_min 3.650
_exptl_absorpt_coefficient_mu 5.558
_exptl_absorpt_correction_T_max 0.7459
_exptl_absorpt_correction_T_min 0.4659
_exptl_absorpt_correction_type multi-scan
_exptl_absorpt_process_details SADABS
_exptl_crystal_colour yellow
_exptl_crystal_density_diffrn 2.071
_exptl_crystal_description block
_exptl_crystal_F_000 1376
_exptl_crystal_size_max 0.2
_exptl_crystal_size_mid 0.2
_exptl_crystal_size_min 0.2
_refine_diff_density_max 1.565
_refine_diff_density_min -2.162
_refine_diff_density_rms 0.168
_refine_ls_extinction_method none
_refine_ls_goodness_of_fit_ref 1.088
_refine_ls_hydrogen_treatment constr
_refine_ls_matrix_type full
_refine_ls_number_parameters 306
_refine_ls_number_reflns 6446
_refine_ls_number_restraints 0
_refine_ls_restrained_S_all 1.088
_refine_ls_R_factor_all 0.0365
_refine_ls_R_factor_gt 0.0332
_refine_ls_shift/su_max 0.001
_refine_ls_shift/su_mean 0.000
_refine_ls_structure_factor_coef Fsqd
_refine_ls_weighting_details 'w=1/[\s^2^(Fo^2^)+(0.0146P)^2^+19.2059P] where P=(Fo^2^+2Fc^2^)/3'
_refine_ls_weighting_scheme calc
_refine_ls_wR_factor_gt 0.0773
_refine_ls_wR_factor_ref 0.0789
_reflns_Friedel_coverage 0.000
_reflns_number_gt 6001
_reflns_number_total 6446
_reflns_threshold_expression 'I > 2\s(I)'
_cod_data_source_file ja7b07709_si_002.cif
_cod_data_source_block Compound1
_cod_database_code 4126486
_shelxl_version_number 2014/6
_shelx_space_group_comment
;
The symmetry employed for this shelxl refinement is uniquely defined
by the following loop, which should always be used as a source of
symmetry information in preference to the above space-group names.
They are only intended as comments.
;
_shelx_estimated_absorpt_t_max 0.851
_shelx_estimated_absorpt_t_min 0.808
_olex2_refinement_description
;
1. Fixed Uiso
 At 1.2 times of:
  All C(H) groups, All C(H,H) groups
 At 1.5 times of:
  All C(H,H,H) groups
2. Uiso/Uaniso restraints and constraints
Uanis(F5A) = Uanis(F2A) = Uanis(F6A) = Uanis(F1A) = Uanis(F4) = Uanis(F5) =
Uanis(F6) = Uanis(F1) = Uanis(F2) = Uanis(F3) = Uanis(F4A) = Uanis(F3A)
3. Others
 Fixed Sof: F1(0.7608) F2(0.7608) F3(0.7608) F4(0.7608) F5(0.7608) F6(0.7608)
 F6A(0.2392) F3A(0.2392) F2A(0.2392) F5A(0.2392) F1A(0.2392) F4A(0.2392)
4.a Secondary CH2 refined with riding coordinates:
 C15(H15A,H15B)
4.b Aromatic/amide H refined with riding coordinates:
 C6(H6), C7(H7), C8(H8), C11(H11), C12(H12), C13(H13), C16(H16), C17(H17),
 C18(H18)
4.c Idealised Me refined as rotating group:
 C4(H4A,H4B,H4C), C19(H19A,H19B,H19C)
;
_olex2_submission_special_instructions 'No special instructions were received'

loop_
_space_group_symop_operation_xyz
'x, y, z'
'-x, y+1/2, -z+1/2'
'-x, -y, -z'
'x, -y-1/2, z-1/2'

loop_
_atom_site_label
_atom_site_type_symbol
_atom_site_fract_x
_atom_site_fract_y
_atom_site_fract_z
_atom_site_U_iso_or_equiv
_atom_site_adp_type
_atom_site_occupancy
_atom_site_site_symmetry_order
_atom_site_calc_flag
_atom_site_refinement_flags_posn
_atom_site_refinement_flags_occupancy
_atom_site_disorder_assembly
_atom_site_disorder_group
Re1 Re 0.22225(2) 0.77496(2) 0.47884(2) 0.01199(5) Uani 1 1 d . . . .
Cl1 Cl 0.20818(8) 1.06147(13) 0.51946(4) 0.01718(18) Uani 1 1 d . . . .
O1 O 0.0305(3) 0.6570(4) 0.54737(14) 0.0236(7) Uani 1 1 d . . . .
O2 O 0.3510(3) 0.6311(5) 0.58353(15) 0.0283(8) Uani 1 1 d . . . .
O3 O 0.2449(3) 0.4190(4) 0.43205(17) 0.0320(8) Uani 1 1 d . . . .
N1 N 0.3468(3) 0.8961(4) 0.42856(15) 0.0149(7) Uani 1 1 d . . . .
N2 N 0.1316(3) 0.8918(4) 0.40555(14) 0.0122(6) Uani 1 1 d . . . .
N3 N -0.1109(3) 0.6532(4) 0.36410(15) 0.0154(7) Uani 1 1 d . . . .
N4 N -0.2678(3) 0.6036(5) 0.32009(15) 0.0179(7) Uani 1 1 d . . . .
C1 C 0.1014(4) 0.7009(5) 0.52068(17) 0.0172(8) Uani 1 1 d . . . .
C2 C 0.3053(4) 0.6917(5) 0.54409(19) 0.0187(8) Uani 1 1 d . . . .
C3 C 0.2360(4) 0.5541(6) 0.44696(18) 0.0192(8) Uani 1 1 d . . . .
C4 C 0.5037(4) 0.7326(6) 0.4697(2) 0.0256(10) Uani 1 1 d . . . .
H4A H 0.4717 0.6278 0.4575 0.038 Uiso 1 1 calc GR . . .
H4B H 0.4881 0.7534 0.5086 0.038 Uiso 1 1 calc GR . . .
H4C H 0.5813 0.7276 0.4666 0.038 Uiso 1 1 calc GR . . .
C5 C 0.4571(4) 0.8716(6) 0.43278(19) 0.0184(8) Uani 1 1 d . . . .
C6 C 0.5261(4) 0.9728(6) 0.4024(2) 0.0221(9) Uani 1 1 d . . . .
H6 H 0.6010 0.9547 0.4056 0.027 Uiso 1 1 calc R . . .
C7 C 0.4842(4) 1.0998(6) 0.36738(19) 0.0225(9) Uani 1 1 d . . . .
H7 H 0.5303 1.1677 0.3473 0.027 Uiso 1 1 calc R . . .
C8 C 0.3723(4) 1.1238(6) 0.36281(18) 0.0196(8) Uani 1 1 d . . . .
H8 H 0.3417 1.2083 0.3397 0.023 Uiso 1 1 calc R . . .
C9 C 0.3063(3) 1.0188(5) 0.39348(17) 0.0147(7) Uani 1 1 d . . . .
C10 C 0.1864(3) 1.0244(5) 0.38397(16) 0.0136(7) Uani 1 1 d . . . .
C11 C 0.1325(4) 1.1465(5) 0.35098(17) 0.0177(8) Uani 1 1 d . . . .
H11 H 0.1704 1.2390 0.3382 0.021 Uiso 1 1 calc R . . .
C12 C 0.0217(4) 1.1294(6) 0.33719(19) 0.0204(8) Uani 1 1 d . . . .
H12 H -0.0163 1.2123 0.3165 0.024 Uiso 1 1 calc R . . .
C13 C -0.0317(4) 0.9865(6) 0.35474(19) 0.0189(8) Uani 1 1 d . . . .
H13 H -0.1050 0.9692 0.3441 0.023 Uiso 1 1 calc R . . .
C14 C 0.0258(3) 0.8702(5) 0.38838(17) 0.0138(7) Uani 1 1 d . . . .
C15 C -0.0280(3) 0.7094(5) 0.40684(17) 0.0157(7) Uani 1 1 d . . . .
H15A H 0.0269 0.6227 0.4128 0.019 Uiso 1 1 calc R . . .
H15B H -0.0615 0.7280 0.4427 0.019 Uiso 1 1 calc R . . .
C16 C -0.2190(3) 0.6667(6) 0.36688(18) 0.0170(8) Uani 1 1 d . . . .
H16 H -0.2543 0.7134 0.3971 0.020 Uiso 1 1 calc R . . .
C17 C -0.1887(4) 0.5464(6) 0.28579(19) 0.0225(9) Uani 1 1 d . . . .
H17 H -0.2005 0.4951 0.2505 0.027 Uiso 1 1 calc R . . .
C18 C -0.0908(4) 0.5782(6) 0.31261(19) 0.0211(9) Uani 1 1 d . . . .
H18 H -0.0227 0.5543 0.2991 0.025 Uiso 1 1 calc R . . .
C19 C -0.3864(4) 0.5991(7) 0.3063(2) 0.0253(10) Uani 1 1 d . . . .
H19A H -0.4244 0.6178 0.3403 0.038 Uiso 1 1 calc GR . . .
H19B H -0.4063 0.4914 0.2906 0.038 Uiso 1 1 calc GR . . .
H19C H -0.4057 0.6850 0.2789 0.038 Uiso 1 1 calc GR . . .
P1 P -0.28352(10) 0.09480(15) 0.23363(5) 0.0215(2) Uani 1 1 d . . . .
F1 F -0.2517(5) 0.1529(8) 0.2972(3) 0.0535(6) Uani 0.7608 1 d . P A 1
F2 F -0.3521(5) 0.2637(7) 0.2230(3) 0.0535(6) Uani 0.7608 1 d . P A 1
F3 F -0.3898(5) 0.0027(7) 0.2545(2) 0.0535(6) Uani 0.7608 1 d . P A 1
F4 F -0.2176(5) -0.0763(7) 0.2444(3) 0.0535(6) Uani 0.7608 1 d . P A 1
F5 F -0.1789(5) 0.1885(7) 0.2130(2) 0.0535(6) Uani 0.7608 1 d . P A 1
F6 F -0.3186(5) 0.0372(8) 0.1710(3) 0.0535(6) Uani 0.7608 1 d . P A 1
F6A F -0.2453(16) 0.236(2) 0.1921(8) 0.0535(6) Uani 0.2392 1 d . P A 2
F3A F -0.3204(16) -0.042(2) 0.2813(8) 0.0535(6) Uani 0.2392 1 d . P A 2
F2A F -0.3829(16) 0.217(2) 0.2476(8) 0.0535(6) Uani 0.2392 1 d . P A 2
F5A F -0.3598(16) 0.015(3) 0.1792(9) 0.0535(6) Uani 0.2392 1 d . P A 2
F1A F -0.2123(16) 0.184(3) 0.2843(9) 0.0535(6) Uani 0.2392 1 d . P A 2
F4A F -0.1806(17) -0.031(2) 0.2276(8) 0.0535(6) Uani 0.2392 1 d . P A 2

loop_
_atom_site_aniso_label
_atom_site_aniso_U_11
_atom_site_aniso_U_22
_atom_site_aniso_U_33
_atom_site_aniso_U_23
_atom_site_aniso_U_13
_atom_site_aniso_U_12
Re1 0.01422(8) 0.00972(8) 0.01197(7) 0.00056(5) 0.00031(5) -0.00099(5)
Cl1 0.0206(5) 0.0142(4) 0.0167(4) -0.0036(3) 0.0009(3) -0.0001(4)
O1 0.0252(16) 0.0235(17) 0.0226(15) 0.0040(13) 0.0061(13) -0.0052(13)
O2 0.0285(18) 0.0269(18) 0.0283(17) 0.0108(14) -0.0083(14) -0.0068(14)
O3 0.044(2) 0.0168(17) 0.036(2) -0.0034(14) 0.0066(17) -0.0005(15)
N1 0.0180(17) 0.0110(16) 0.0160(15) -0.0009(12) 0.0026(13) -0.0015(13)
N2 0.0146(15) 0.0108(15) 0.0113(14) -0.0004(11) 0.0010(12) -0.0010(12)
N3 0.0184(17) 0.0118(16) 0.0157(15) -0.0019(12) -0.0007(13) -0.0019(13)
N4 0.0195(17) 0.0157(17) 0.0181(16) 0.0007(13) -0.0038(13) -0.0048(14)
C1 0.024(2) 0.0133(19) 0.0147(17) 0.0008(14) 0.0010(15) 0.0000(15)
C2 0.0190(19) 0.0117(19) 0.026(2) 0.0007(15) 0.0023(16) -0.0047(15)
C3 0.019(2) 0.020(2) 0.0185(19) 0.0032(16) 0.0011(16) -0.0003(16)
C4 0.018(2) 0.025(2) 0.034(2) 0.0047(19) 0.0026(18) 0.0016(18)
C5 0.0166(19) 0.017(2) 0.022(2) -0.0045(16) 0.0036(15) 0.0011(15)
C6 0.017(2) 0.022(2) 0.027(2) -0.0033(17) 0.0044(17) -0.0013(17)
C7 0.023(2) 0.024(2) 0.021(2) -0.0016(17) 0.0054(17) -0.0080(18)
C8 0.024(2) 0.017(2) 0.0184(19) 0.0013(15) 0.0015(16) -0.0046(16)
C9 0.0188(19) 0.0116(17) 0.0136(17) -0.0026(14) 0.0008(14) -0.0029(14)
C10 0.0166(18) 0.0127(18) 0.0115(16) -0.0006(13) 0.0005(14) -0.0019(14)
C11 0.025(2) 0.0122(19) 0.0154(18) 0.0021(14) 0.0008(15) -0.0022(16)
C12 0.025(2) 0.015(2) 0.020(2) 0.0044(15) -0.0027(16) 0.0031(16)
C13 0.0179(19) 0.016(2) 0.022(2) 0.0012(16) -0.0018(16) 0.0015(16)
C14 0.0139(18) 0.0137(18) 0.0139(17) -0.0015(14) -0.0003(14) -0.0021(14)
C15 0.0141(18) 0.0153(19) 0.0174(18) 0.0018(14) -0.0024(14) -0.0029(14)
C16 0.0176(19) 0.0168(19) 0.0165(18) -0.0017(15) -0.0008(15) -0.0027(15)
C17 0.033(2) 0.017(2) 0.0175(19) -0.0038(16) 0.0008(17) -0.0046(18)
C18 0.025(2) 0.017(2) 0.021(2) -0.0035(16) 0.0055(17) 0.0008(17)
C19 0.022(2) 0.029(3) 0.024(2) 0.0000(18) -0.0060(17) -0.0071(19)
P1 0.0267(6) 0.0147(5) 0.0233(5) -0.0030(4) 0.0017(5) -0.0002(4)
F1 0.0597(16) 0.0456(13) 0.0543(14) -0.0056(10) -0.0040(11) 0.0042(11)
F2 0.0597(16) 0.0456(13) 0.0543(14) -0.0056(10) -0.0040(11) 0.0042(11)
F3 0.0597(16) 0.0456(13) 0.0543(14) -0.0056(10) -0.0040(11) 0.0042(11)
F4 0.0597(16) 0.0456(13) 0.0543(14) -0.0056(10) -0.0040(11) 0.0042(11)
F5 0.0597(16) 0.0456(13) 0.0543(14) -0.0056(10) -0.0040(11) 0.0042(11)
F6 0.0597(16) 0.0456(13) 0.0543(14) -0.0056(10) -0.0040(11) 0.0042(11)
F6A 0.0597(16) 0.0456(13) 0.0543(14) -0.0056(10) -0.0040(11) 0.0042(11)
F3A 0.0597(16) 0.0456(13) 0.0543(14) -0.0056(10) -0.0040(11) 0.0042(11)
F2A 0.0597(16) 0.0456(13) 0.0543(14) -0.0056(10) -0.0040(11) 0.0042(11)
F5A 0.0597(16) 0.0456(13) 0.0543(14) -0.0056(10) -0.0040(11) 0.0042(11)
F1A 0.0597(16) 0.0456(13) 0.0543(14) -0.0056(10) -0.0040(11) 0.0042(11)
F4A 0.0597(16) 0.0456(13) 0.0543(14) -0.0056(10) -0.0040(11) 0.0042(11)

loop_
_atom_type_symbol
_atom_type_description
_atom_type_scat_dispersion_real
_atom_type_scat_dispersion_imag
_atom_type_scat_source
C C 0.0033 0.0016 'International Tables Vol C Tables 4.2.6.8 and 6.1.1.4'
H H 0.0000 0.0000 'International Tables Vol C Tables 4.2.6.8 and 6.1.1.4'
N N 0.0061 0.0033 'International Tables Vol C Tables 4.2.6.8 and 6.1.1.4'
F F 0.0171 0.0103 'International Tables Vol C Tables 4.2.6.8 and 6.1.1.4'
P P 0.1023 0.0942 'International Tables Vol C Tables 4.2.6.8 and 6.1.1.4'
Re Re -1.0185 7.2310 'International Tables Vol C Tables 4.2.6.8 and 6.1.1.4'
Cl Cl 0.1484 0.1585 'International Tables Vol C Tables 4.2.6.8 and 6.1.1.4'
O O 0.0106 0.0060 'International Tables Vol C Tables 4.2.6.8 and 6.1.1.4'

loop_
_geom_angle_atom_site_label_1
_geom_angle_atom_site_label_2
_geom_angle_atom_site_label_3
_geom_angle
N1 Re1 Cl1 82.50(9)
N2 Re1 Cl1 82.48(9)
N2 Re1 N1 74.37(13)
C1 Re1 Cl1 90.74(13)
C1 Re1 N1 171.20(16)
C1 Re1 N2 99.23(16)
C1 Re1 C3 90.34(18)
C2 Re1 Cl1 93.21(13)
C2 Re1 N1 103.13(16)
C2 Re1 N2 175.24(15)
C2 Re1 C1 82.80(18)
C2 Re1 C3 86.60(19)
C3 Re1 Cl1 178.88(14)
C3 Re1 N1 96.46(16)
C3 Re1 N2 97.67(16)
C5 N1 Re1 127.8(3)
C9 N1 Re1 113.6(3)
C9 N1 C5 118.4(4)
C10 N2 Re1 112.3(3)
C14 N2 Re1 127.9(3)
C14 N2 C10 118.3(3)
C16 N3 C15 126.6(4)
C16 N3 C18 107.8(4)
C18 N3 C15 125.6(4)
C16 N4 C17 108.2(4)
C16 N4 C19 126.1(4)
C17 N4 C19 125.8(4)
O1 C1 Re1 178.0(4)
O2 C2 Re1 175.1(4)
O3 C3 Re1 175.0(4)
H4A C4 H4B 109.5
H4A C4 H4C 109.5
H4B C4 H4C 109.5
C5 C4 H4A 109.5
C5 C4 H4B 109.5
C5 C4 H4C 109.5
N1 C5 C4 119.4(4)
N1 C5 C6 120.5(4)
C6 C5 C4 120.1(4)
C5 C6 H6 119.6
C7 C6 C5 120.8(4)
C7 C6 H6 119.6
C6 C7 H7 120.7
C6 C7 C8 118.7(4)
C8 C7 H7 120.7
C7 C8 H8 120.7
C7 C8 C9 118.7(4)
C9 C8 H8 120.7
N1 C9 C8 123.0(4)
N1 C9 C10 116.2(4)
C8 C9 C10 120.5(4)
N2 C10 C9 115.3(4)
N2 C10 C11 121.4(4)
C11 C10 C9 123.0(4)
C10 C11 H11 120.3
C12 C11 C10 119.4(4)
C12 C11 H11 120.3
C11 C12 H12 120.5
C11 C12 C13 119.0(4)
C13 C12 H12 120.5
C12 C13 H13 120.5
C14 C13 C12 119.0(4)
C14 C13 H13 120.5
N2 C14 C13 122.4(4)
N2 C14 C15 116.7(4)
C13 C14 C15 120.9(4)
N3 C15 C14 111.1(3)
N3 C15 H15A 109.4
N3 C15 H15B 109.4
C14 C15 H15A 109.4
C14 C15 H15B 109.4
H15A C15 H15B 108.0
N3 C16 H16 125.3
N4 C16 N3 109.5(4)
N4 C16 H16 125.3
N4 C17 H17 126.1
C18 C17 N4 107.7(4)
C18 C17 H17 126.1
N3 C18 H18 126.5
C17 C18 N3 106.9(4)
C17 C18 H18 126.5
N4 C19 H19A 109.5
N4 C19 H19B 109.5
N4 C19 H19C 109.5
H19A C19 H19B 109.5
H19A C19 H19C 109.5
H19B C19 H19C 109.5
F1 P1 F2 90.0(3)
F1 P1 F3 90.4(3)
F1 P1 F4 90.3(3)
F3 P1 F2 90.2(3)
F3 P1 F4 88.5(3)
F4 P1 F2 178.7(3)
F5 P1 F1 89.4(3)
F5 P1 F2 89.1(3)
F5 P1 F3 179.3(3)
F5 P1 F4 92.2(3)
F6 P1 F1 178.4(3)
F6 P1 F2 89.2(3)
F6 P1 F3 88.2(3)
F6 P1 F4 90.5(3)
F6 P1 F5 92.0(3)
F6A P1 F3A 175.4(9)
F6A P1 F2A 87.2(10)
F6A P1 F5A 88.3(10)
F6A P1 F1A 88.6(10)
F6A P1 F4A 97.2(10)
F3A P1 F5A 96.0(10)
F2A P1 F3A 91.3(10)
F2A P1 F5A 89.3(10)
F2A P1 F4A 173.2(10)
F1A P1 F3A 87.0(10)
F1A P1 F2A 88.2(10)
F1A P1 F5A 176.2(10)
F1A P1 F4A 86.8(10)
F4A P1 F3A 83.9(10)
F4A P1 F5A 95.9(10)

loop_
_geom_bond_atom_site_label_1
_geom_bond_atom_site_label_2
_geom_bond_distance
Re1 Cl1 2.4846(12)
Re1 N1 2.208(3)
Re1 N2 2.203(3)
Re1 C1 1.919(4)
Re1 C2 1.912(5)
Re1 C3 1.924(5)
O1 C1 1.156(5)
O2 C2 1.161(6)
O3 C3 1.140(6)
N1 C5 1.366(5)
N1 C9 1.355(5)
N2 C10 1.366(5)
N2 C14 1.350(5)
N3 C15 1.459(5)
N3 C16 1.336(5)
N3 C18 1.385(5)
N4 C16 1.322(5)
N4 C17 1.375(6)
N4 C19 1.473(6)
C4 H4A 0.9600
C4 H4B 0.9600
C4 H4C 0.9600
C4 C5 1.500(7)
C5 C6 1.395(6)
C6 H6 0.9300
C6 C7 1.384(7)
C7 H7 0.9300
C7 C8 1.385(7)
C8 H8 0.9300
C8 C9 1.393(6)
C9 C10 1.476(6)
C10 C11 1.389(6)
C11 H11 0.9300
C11 C12 1.387(6)
C12 H12 0.9300
C12 C13 1.388(6)
C13 H13 0.9300
C13 C14 1.385(6)
C14 C15 1.516(6)
C15 H15A 0.9700
C15 H15B 0.9700
C16 H16 0.9300
C17 H17 0.9300
C17 C18 1.349(7)
C18 H18 0.9300
C19 H19A 0.9600
C19 H19B 0.9600
C19 H19C 0.9600
P1 F1 1.593(6)
P1 F2 1.599(6)
P1 F3 1.598(6)
P1 F4 1.599(6)
P1 F5 1.585(6)
P1 F6 1.578(6)
P1 F6A 1.578(19)
P1 F3A 1.647(19)
P1 F2A 1.609(19)
P1 F5A 1.67(2)
P1 F1A 1.60(2)
P1 F4A 1.63(2)

loop_
_geom_torsion_atom_site_label_1
_geom_torsion_atom_site_label_2
_geom_torsion_atom_site_label_3
_geom_torsion_atom_site_label_4
_geom_torsion
Re1 N1 C5 C4 8.6(6)
Re1 N1 C5 C6 -172.4(3)
Re1 N1 C9 C8 172.6(3)
Re1 N1 C9 C10 -14.1(4)
Re1 N2 C10 C9 26.5(4)
Re1 N2 C10 C11 -159.2(3)
Re1 N2 C14 C13 158.1(3)
Re1 N2 C14 C15 -23.0(5)
N1 C5 C6 C7 0.0(7)
N1 C9 C10 N2 -8.4(5)
N1 C9 C10 C11 177.4(4)
N2 C10 C11 C12 -3.3(6)
N2 C14 C15 N3 -147.8(4)
N4 C17 C18 N3 0.9(5)
C4 C5 C6 C7 178.9(4)
C5 N1 C9 C8 -1.8(6)
C5 N1 C9 C10 171.5(4)
C5 C6 C7 C8 -0.5(7)
C6 C7 C8 C9 -0.2(7)
C7 C8 C9 N1 1.4(6)
C7 C8 C9 C10 -171.7(4)
C8 C9 C10 N2 165.1(4)
C8 C9 C10 C11 -9.1(6)
C9 N1 C5 C4 -177.8(4)
C9 N1 C5 C6 1.1(6)
C9 C10 C11 C12 170.5(4)
C10 N2 C14 C13 -7.0(6)
C10 N2 C14 C15 172.0(3)
C10 C11 C12 C13 -2.7(6)
C11 C12 C13 C14 3.8(6)
C12 C13 C14 N2 1.1(6)
C12 C13 C14 C15 -177.8(4)
C13 C14 C15 N3 31.2(5)
C14 N2 C10 C9 -166.2(3)
C14 N2 C10 C11 8.1(6)
C15 N3 C16 N4 179.3(4)
C15 N3 C18 C17 -179.8(4)
C16 N3 C15 C14 -103.9(5)
C16 N3 C18 C17 -0.8(5)
C16 N4 C17 C18 -0.7(5)
C17 N4 C16 N3 0.2(5)
C18 N3 C15 C14 74.9(5)
C18 N3 C16 N4 0.3(5)
C19 N4 C16 N3 -178.3(4)
C19 N4 C17 C18 177.8(4)
